data_4325525
loop_
_publ_author_name
'Bin Xi'
'R. H. Holm'

_publ_section_title
;
 The [MoFe3S4]2+ Oxidation State: Synthesis, Substitution Reactions, and
 Structures of Phosphine-Ligated Cubane-Type Clusters with the S = 2
 Ground State
;
_journal_name_full 'Inorganic Chemistry'
_journal_page_first 6280
_journal_page_last 6288
_journal_paper_doi 10.1021/ic200641k
_journal_volume 50
_journal_year 2011
_chemical_formula_sum 'C21 H40 B Br Fe3 Mo N6 P2 S4'
_chemical_formula_weight 920.98
_chemical_name_systematic
; 
 ? 
;
_space_group_IT_number 14
_symmetry_cell_setting monoclinic
_symmetry_space_group_name_Hall '-P 2yn'
_symmetry_space_group_name_H-M 'P 1 21/n 1'
_atom_sites_solution_hydrogens geom
_atom_sites_solution_primary direct
_atom_sites_solution_secondary difmap
_audit_creation_method SHELXL-97
_cell_angle_alpha 90.00
_cell_angle_beta 105.50(2)
_cell_angle_gamma 90.00
_cell_formula_units_Z 4
_cell_length_a 14.585(6)
_cell_length_b 12.409(5)
_cell_length_c 18.896(8)
_cell_measurement_reflns_used 11208
_cell_measurement_temperature 100(2)
_cell_measurement_theta_max 25.72
_cell_measurement_theta_min 2.19
_cell_volume 3296(2)
_computing_cell_refinement 'SAINT 7.46A (Bruker-AXS,2009)'
_computing_data_collection 'APEX2 v2009.3.0 (Bruker-AXS,2009)'
_computing_data_reduction 'SAINT 7.46A (Bruker-AXS,2009)'
_computing_molecular_graphics 'Bruker SHELXTL'
_computing_publication_material 'Bruker SHELXTL'
_computing_structure_refinement 'SHELXL-97 (Sheldrick, 2008)'
_computing_structure_solution 'SHELXS-97 (Sheldrick, 2008)'
_diffrn_ambient_temperature 100(2)
_diffrn_measured_fraction_theta_full 0.986
_diffrn_measured_fraction_theta_max 0.986
_diffrn_measurement_device_type 'CCD area detector'
_diffrn_measurement_method 'phi and omega scans'
_diffrn_radiation_monochromator graphite
_diffrn_radiation_source 'fine-focus sealed tube'
_diffrn_radiation_type MoK\a
_diffrn_radiation_wavelength 0.71073
_diffrn_reflns_av_R_equivalents 0.0726
_diffrn_reflns_av_sigmaI/netI 0.0366
_diffrn_reflns_limit_h_max 18
_diffrn_reflns_limit_h_min -18
_diffrn_reflns_limit_k_max 15
_diffrn_reflns_limit_k_min -15
_diffrn_reflns_limit_l_max 23
_diffrn_reflns_limit_l_min -23
_diffrn_reflns_number 65623
_diffrn_reflns_theta_full 26.17
_diffrn_reflns_theta_max 26.17
_diffrn_reflns_theta_min 1.99
_exptl_absorpt_coefficient_mu 3.254
_exptl_absorpt_correction_T_max 0.7367
_exptl_absorpt_correction_T_min 0.3560
_exptl_absorpt_correction_type multi-scan
_exptl_absorpt_process_details 'SADABS (Sheldrick, 2009)'
_exptl_crystal_colour black
_exptl_crystal_density_diffrn 1.856
_exptl_crystal_description needle
_exptl_crystal_F_000 1848
_exptl_crystal_size_max 0.40
_exptl_crystal_size_mid 0.14
_exptl_crystal_size_min 0.10
_refine_diff_density_max 1.435
_refine_diff_density_min -0.640
_refine_diff_density_rms 0.150
_refine_ls_extinction_method none
_refine_ls_goodness_of_fit_ref 1.033
_refine_ls_hydrogen_treatment constr
_refine_ls_matrix_type full
_refine_ls_number_parameters 358
_refine_ls_number_reflns 6515
_refine_ls_number_restraints 0
_refine_ls_restrained_S_all 1.033
_refine_ls_R_factor_all 0.0726
_refine_ls_R_factor_gt 0.0431
_refine_ls_shift/su_max 0.001
_refine_ls_shift/su_mean 0.000
_refine_ls_structure_factor_coef Fsqd
_refine_ls_weighting_details 'calc w=1/[\s^2^(Fo^2^)+(0.0467P)^2^+25.5861P] where P=(Fo^2^+2Fc^2^)/3'
_refine_ls_weighting_scheme calc
_refine_ls_wR_factor_gt 0.0973
_refine_ls_wR_factor_ref 0.1216
_reflns_number_gt 4879
_reflns_number_total 6515
_reflns_threshold_expression >2sigma(I)
_cod_data_source_file ic200641k_si_001_03.cif
_cod_data_source_block Br
_cod_database_code 4325525

loop_
_symmetry_equiv_pos_as_xyz
'x, y, z'
'-x+1/2, y+1/2, -z+1/2'
'-x, -y, -z'
'x-1/2, -y-1/2, z-1/2'

loop_
_atom_site_label
_atom_site_type_symbol
_atom_site_fract_x
_atom_site_fract_y
_atom_site_fract_z
_atom_site_U_iso_or_equiv
_atom_site_adp_type
_atom_site_occupancy
_atom_site_symmetry_multiplicity
_atom_site_calc_flag
_atom_site_refinement_flags
Mo1 Mo 0.87757(3) 0.63086(4) 0.15435(3) 0.01952(13) Uani 1 1 d .
Br1 Br 1.02669(5) 0.94068(5) 0.28289(4) 0.03176(17) Uani 1 1 d .
Fe1 Fe 1.01627(6) 0.55441(6) 0.26656(4) 0.02152(19) Uani 1 1 d .
Fe2 Fe 0.86235(6) 0.62448(7) 0.28957(4) 0.02145(19) Uani 1 1 d .
Fe3 Fe 0.97734(6) 0.76074(6) 0.25926(4) 0.02183(19) Uani 1 1 d .
S1 S 0.81806(10) 0.76607(11) 0.21483(8) 0.0233(3) Uani 1 1 d .
S2 S 1.04031(10) 0.66613(12) 0.18331(8) 0.0229(3) Uani 1 1 d .
S3 S 0.87508(10) 0.47736(12) 0.22729(8) 0.0232(3) Uani 1 1 d .
S4 S 1.01171(10) 0.65101(12) 0.36082(8) 0.0248(3) Uani 1 1 d .
P1 P 1.13583(11) 0.43304(12) 0.29062(8) 0.0227(3) Uani 1 1 d .
P2 P 0.76933(11) 0.61898(12) 0.37131(8) 0.0227(3) Uani 1 1 d .
N1 n 0.8710(3) 0.7440(4) 0.0609(2) 0.0217(10) Uani 1 1 d .
N2 n 0.8245(4) 0.7175(4) -0.0083(2) 0.0237(10) Uani 1 1 d .
N3 n 0.8951(3) 0.5142(4) 0.0703(2) 0.0216(10) Uani 1 1 d .
N4 n 0.8406(3) 0.5196(4) -0.0001(3) 0.0230(10) Uani 1 1 d .
N5 n 0.7278(3) 0.6044(4) 0.0938(3) 0.0232(10) Uani 1 1 d .
N6 n 0.6983(3) 0.6074(4) 0.0194(3) 0.0225(10) Uani 1 1 d .
C1 C 0.9162(4) 0.8349(5) 0.0575(3) 0.0264(13) Uani 1 1 d .
H1 H 0.9546 0.8723 0.0988 0.032 Uiso 1 1 calc R
C2 C 0.8996(5) 0.8682(5) -0.0146(3) 0.0295(14) Uani 1 1 d .
H2 H 0.9238 0.9307 -0.0324 0.035 Uiso 1 1 calc R
C3 C 0.8411(4) 0.7917(5) -0.0544(3) 0.0264(13) Uani 1 1 d .
H3 H 0.8164 0.7912 -0.1063 0.032 Uiso 1 1 calc R
C4 C 0.9508(4) 0.4295(5) 0.0742(3) 0.0239(12) Uani 1 1 d .
H4 H 0.9968 0.4068 0.1174 0.029 Uiso 1 1 calc R
C5 C 0.9336(5) 0.3785(5) 0.0075(3) 0.0292(13) Uani 1 1 d .
H5 H 0.9637 0.3158 -0.0044 0.035 Uiso 1 1 calc R
C6 C 0.8633(4) 0.4384(5) -0.0379(3) 0.0265(13) Uani 1 1 d .
H6 H 0.8351 0.4241 -0.0884 0.032 Uiso 1 1 calc R
C7 C 0.6500(4) 0.5991(5) 0.1163(3) 0.0272(13) Uani 1 1 d .
H7 H 0.6488 0.5953 0.1663 0.033 Uiso 1 1 calc R
C8 C 0.5706(4) 0.5997(5) 0.0573(3) 0.0307(14) Uani 1 1 d .
H8 H 0.5059 0.5971 0.0585 0.037 Uiso 1 1 calc R
C9 C 0.6041(4) 0.6048(5) -0.0022(3) 0.0262(13) Uani 1 1 d .
H9 H 0.5664 0.6062 -0.0517 0.031 Uiso 1 1 calc R
C10 C 1.1020(4) 0.2918(5) 0.2786(3) 0.0281(13) Uani 1 1 d .
H10A H 1.0622 0.2808 0.2277 0.034 Uiso 1 1 calc R
H10B H 1.1602 0.2476 0.2850 0.034 Uiso 1 1 calc R
C11 C 1.0481(5) 0.2531(5) 0.3315(4) 0.0343(15) Uani 1 1 d .
H11A H 0.9928 0.2997 0.3280 0.052 Uiso 1 1 calc R
H11B H 1.0897 0.2556 0.3816 0.052 Uiso 1 1 calc R
H11C H 1.0266 0.1789 0.3193 0.052 Uiso 1 1 calc R
C12 C 1.2159(4) 0.4464(5) 0.2331(3) 0.0287(13) Uani 1 1 d .
H12B H 1.2627 0.3868 0.2440 0.034 Uiso 1 1 calc R
H12A H 1.1792 0.4400 0.1810 0.034 Uiso 1 1 calc R
C13 C 1.2683(4) 0.5526(5) 0.2442(4) 0.0324(14) Uani 1 1 d .
H13B H 1.3037 0.5607 0.2071 0.049 Uiso 1 1 calc R
H13C H 1.3128 0.5544 0.2933 0.049 Uiso 1 1 calc R
H13A H 1.2225 0.6118 0.2394 0.049 Uiso 1 1 calc R
C14 C 1.2131(4) 0.4403(5) 0.3828(3) 0.0263(13) Uani 1 1 d .
H14B H 1.2355 0.5156 0.3923 0.032 Uiso 1 1 calc R
H14A H 1.1749 0.4232 0.4175 0.032 Uiso 1 1 calc R
C15 C 1.2990(5) 0.3674(6) 0.3999(4) 0.0344(15) Uani 1 1 d .
H15B H 1.3383 0.3838 0.3665 0.052 Uiso 1 1 calc R
H15A H 1.2783 0.2921 0.3936 0.052 Uiso 1 1 calc R
H15C H 1.3364 0.3791 0.4507 0.052 Uiso 1 1 calc R
C16 C 0.6448(4) 0.6470(5) 0.3296(3) 0.0314(14) Uani 1 1 d .
H16B H 0.6393 0.7211 0.3094 0.038 Uiso 1 1 calc R
H16A H 0.6216 0.5970 0.2878 0.038 Uiso 1 1 calc R
C17 C 0.5810(4) 0.6376(5) 0.3793(3) 0.0307(14) Uani 1 1 d .
H17A H 0.5147 0.6465 0.3507 0.046 Uiso 1 1 calc R
H17C H 0.5973 0.6936 0.4171 0.046 Uiso 1 1 calc R
H17B H 0.5892 0.5665 0.4026 0.046 Uiso 1 1 calc R
C18 C 0.8081(4) 0.7128(5) 0.4468(3) 0.0263(13) Uani 1 1 d .
H18A H 0.7645 0.7074 0.4788 0.032 Uiso 1 1 calc R
H18B H 0.8723 0.6915 0.4764 0.032 Uiso 1 1 calc R
C19 C 0.8114(5) 0.8296(5) 0.4229(4) 0.0361(15) Uani 1 1 d .
H19A H 0.7475 0.8525 0.3953 0.054 Uiso 1 1 calc R
H19C H 0.8549 0.8360 0.3916 0.054 Uiso 1 1 calc R
H19B H 0.8337 0.8755 0.4663 0.054 Uiso 1 1 calc R
C20 C 0.7700(4) 0.4882(5) 0.4148(3) 0.0298(14) Uani 1 1 d .
H20B H 0.7423 0.4963 0.4570 0.036 Uiso 1 1 calc R
H20A H 0.7283 0.4387 0.3792 0.036 Uiso 1 1 calc R
C21 C 0.8665(5) 0.4378(6) 0.4414(4) 0.0403(17) Uani 1 1 d .
H21B H 0.8945 0.4289 0.4001 0.060 Uiso 1 1 calc R
H21A H 0.8606 0.3672 0.4630 0.060 Uiso 1 1 calc R
H21C H 0.9075 0.4843 0.4786 0.060 Uiso 1 1 calc R
B1 B 0.7697(5) 0.6114(6) -0.0255(4) 0.0256(14) Uani 1 1 d .
H1A H 0.7374 0.6054 -0.0792 0.031 Uiso 1 1 calc R

loop_
_atom_site_aniso_label
_atom_site_aniso_U_11
_atom_site_aniso_U_22
_atom_site_aniso_U_33
_atom_site_aniso_U_23
_atom_site_aniso_U_13
_atom_site_aniso_U_12
Mo1 0.0213(2) 0.0195(3) 0.0166(2) 0.00025(19) 0.00299(18) 0.00012(19)
Br1 0.0327(3) 0.0220(3) 0.0370(4) -0.0017(3) 0.0031(3) -0.0043(2)
Fe1 0.0227(4) 0.0208(4) 0.0197(4) 0.0006(3) 0.0033(3) 0.0010(3)
Fe2 0.0231(4) 0.0224(4) 0.0179(4) -0.0007(3) 0.0037(3) -0.0013(3)
Fe3 0.0232(4) 0.0204(4) 0.0204(4) -0.0007(3) 0.0032(3) -0.0009(3)
S1 0.0251(7) 0.0223(7) 0.0218(7) -0.0002(6) 0.0052(6) 0.0012(6)
S2 0.0226(7) 0.0237(7) 0.0215(7) 0.0001(6) 0.0041(6) 0.0003(6)
S3 0.0268(7) 0.0212(7) 0.0199(7) 0.0002(5) 0.0031(6) -0.0011(6)
S4 0.0270(8) 0.0263(8) 0.0183(7) -0.0002(6) 0.0014(6) -0.0002(6)
P1 0.0258(8) 0.0195(7) 0.0207(7) 0.0005(6) 0.0030(6) -0.0005(6)
P2 0.0255(8) 0.0227(8) 0.0187(7) -0.0005(6) 0.0036(6) -0.0018(6)
N1 0.023(2) 0.023(3) 0.016(2) 0.0016(19) 0.0005(19) 0.000(2)
N2 0.030(3) 0.027(3) 0.013(2) 0.0004(19) 0.004(2) 0.000(2)
N3 0.023(2) 0.025(3) 0.016(2) -0.0022(19) 0.0027(19) 0.001(2)
N4 0.025(3) 0.023(3) 0.020(2) 0.000(2) 0.004(2) -0.002(2)
N5 0.022(2) 0.024(3) 0.021(2) 0.000(2) 0.003(2) 0.002(2)
N6 0.024(3) 0.024(3) 0.018(2) 0.0014(19) 0.0017(19) 0.002(2)
C1 0.029(3) 0.020(3) 0.033(3) 0.004(2) 0.012(3) 0.002(2)
C2 0.038(4) 0.024(3) 0.031(3) 0.005(3) 0.017(3) 0.006(3)
C3 0.035(3) 0.024(3) 0.022(3) 0.004(2) 0.008(3) 0.004(3)
C4 0.027(3) 0.022(3) 0.023(3) 0.004(2) 0.007(2) 0.000(2)
C5 0.039(4) 0.023(3) 0.026(3) -0.002(2) 0.010(3) 0.001(3)
C6 0.036(3) 0.022(3) 0.022(3) -0.002(2) 0.008(3) -0.001(3)
C7 0.034(3) 0.026(3) 0.022(3) -0.002(2) 0.008(3) -0.002(3)
C8 0.024(3) 0.034(3) 0.032(3) -0.007(3) 0.002(3) -0.004(3)
C9 0.024(3) 0.025(3) 0.026(3) -0.003(2) -0.001(2) -0.002(2)
C10 0.031(3) 0.026(3) 0.026(3) -0.003(2) 0.004(3) 0.000(3)
C11 0.038(4) 0.024(3) 0.038(4) 0.004(3) 0.005(3) -0.003(3)
C12 0.034(3) 0.024(3) 0.025(3) 0.004(2) 0.003(3) 0.006(3)
C13 0.026(3) 0.031(3) 0.044(4) 0.005(3) 0.017(3) 0.003(3)
C14 0.027(3) 0.024(3) 0.026(3) 0.001(2) 0.004(2) 0.001(2)
C15 0.030(3) 0.040(4) 0.029(3) 0.005(3) 0.002(3) 0.005(3)
C16 0.030(3) 0.031(3) 0.030(3) -0.004(3) 0.001(3) 0.000(3)
C17 0.028(3) 0.030(3) 0.030(3) 0.001(3) 0.000(3) 0.005(3)
C18 0.029(3) 0.025(3) 0.023(3) -0.001(2) 0.004(2) -0.002(2)
C19 0.045(4) 0.028(3) 0.034(4) -0.003(3) 0.009(3) -0.001(3)
C20 0.036(3) 0.026(3) 0.027(3) 0.004(3) 0.009(3) -0.006(3)
C21 0.050(4) 0.033(4) 0.040(4) 0.012(3) 0.015(3) 0.004(3)
B1 0.028(4) 0.027(4) 0.021(3) 0.002(3) 0.004(3) 0.002(3)

loop_
_atom_type_symbol
_atom_type_description
_atom_type_scat_dispersion_real
_atom_type_scat_dispersion_imag
_atom_type_scat_source
C C 0.0033 0.0016 'International Tables Vol C Tables 4.2.6.8 and 6.1.1.4'
H H 0.0000 0.0000 'International Tables Vol C Tables 4.2.6.8 and 6.1.1.4'
B B 0.0013 0.0007 'International Tables Vol C Tables 4.2.6.8 and 6.1.1.4'
N N 0.0061 0.0033 'International Tables Vol C Tables 4.2.6.8 and 6.1.1.4'
P P 0.1023 0.0942 'International Tables Vol C Tables 4.2.6.8 and 6.1.1.4'
S S 0.1246 0.1234 'International Tables Vol C Tables 4.2.6.8 and 6.1.1.4'
Fe Fe 0.3463 0.8444 'International Tables Vol C Tables 4.2.6.8 and 6.1.1.4'
Br Br -0.2901 2.4595 'International Tables Vol C Tables 4.2.6.8 and 6.1.1.4'
Mo Mo -1.6832 0.6857 'International Tables Vol C Tables 4.2.6.8 and 6.1.1.4'

loop_
_geom_angle_atom_site_label_1
_geom_angle_atom_site_label_2
_geom_angle_atom_site_label_3
_geom_angle
N5 Mo1 N3 79.55(17)
N5 Mo1 N1 81.73(17)
N3 Mo1 N1 80.34(17)
N5 Mo1 S1 85.07(13)
N3 Mo1 S1 162.64(12)
N1 Mo1 S1 89.58(13)
N5 Mo1 S2 163.01(13)
N3 Mo1 S2 89.17(13)
N1 Mo1 S2 83.89(13)
S1 Mo1 S2 103.87(6)
N5 Mo1 S3 90.88(13)
N3 Mo1 S3 85.08(13)
N1 Mo1 S3 164.61(13)
S1 Mo1 S3 103.28(6)
S2 Mo1 S3 100.86(5)
N5 Mo1 Fe2 99.85(13)
N3 Mo1 Fe2 137.31(13)
N1 Mo1 Fe2 142.24(12)
S1 Mo1 Fe2 53.37(4)
S2 Mo1 Fe2 97.06(5)
S3 Mo1 Fe2 52.25(4)
N5 Mo1 Fe3 138.15(13)
N3 Mo1 Fe3 141.66(12)
N1 Mo1 Fe3 96.17(12)
S1 Mo1 Fe3 53.08(5)
S2 Mo1 Fe3 52.58(4)
S3 Mo1 Fe3 98.30(5)
Fe2 Mo1 Fe3 57.69(3)
N5 Mo1 Fe1 142.33(13)
N3 Mo1 Fe1 97.40(12)
N1 Mo1 Fe1 135.21(12)
S1 Mo1 Fe1 99.70(5)
S2 Mo1 Fe1 51.33(4)
S3 Mo1 Fe1 51.55(4)
Fe2 Mo1 Fe1 57.45(4)
Fe3 Mo1 Fe1 58.63(4)
S4 Fe1 S2 106.63(7)
S4 Fe1 S3 106.57(7)
S2 Fe1 S3 110.22(7)
S4 Fe1 P1 113.34(7)
S2 Fe1 P1 107.65(7)
S3 Fe1 P1 112.29(7)
S4 Fe1 Fe2 56.53(5)
S2 Fe1 Fe2 102.91(6)
S3 Fe1 Fe2 54.65(5)
P1 Fe1 Fe2 149.44(6)
S4 Fe1 Fe3 56.45(5)
S2 Fe1 Fe3 54.43(5)
S3 Fe1 Fe3 103.64(5)
P1 Fe1 Fe3 143.93(6)
Fe2 Fe1 Fe3 59.16(3)
S4 Fe1 Mo1 105.80(6)
S2 Fe1 Mo1 56.02(5)
S3 Fe1 Mo1 56.61(5)
P1 Fe1 Mo1 140.74(5)
Fe2 Fe1 Mo1 60.13(4)
Fe3 Fe1 Mo1 60.35(3)
S3 Fe2 S1 111.35(7)
S3 Fe2 S4 103.49(6)
S1 Fe2 S4 109.36(7)
S3 Fe2 P2 118.66(6)
S1 Fe2 P2 108.82(7)
S4 Fe2 P2 104.52(7)
S3 Fe2 Fe1 54.81(5)
S1 Fe2 Fe1 106.18(5)
S4 Fe2 Fe1 53.03(5)
P2 Fe2 Fe1 143.49(6)
S3 Fe2 Fe3 105.93(6)
S1 Fe2 Fe3 55.56(5)
S4 Fe2 Fe3 56.64(5)
P2 Fe2 Fe3 135.01(6)
Fe1 Fe2 Fe3 61.74(4)
S3 Fe2 Mo1 57.63(4)
S1 Fe2 Mo1 56.45(4)
S4 Fe2 Mo1 104.89(6)
P2 Fe2 Mo1 150.26(5)
Fe1 Fe2 Mo1 62.42(3)
Fe3 Fe2 Mo1 61.95(3)
S2 Fe3 S1 109.67(7)
S2 Fe3 S4 100.95(7)
S1 Fe3 S4 107.59(7)
S2 Fe3 Br1 117.62(6)
S1 Fe3 Br1 106.02(5)
S4 Fe3 Br1 114.64(6)
S2 Fe3 Fe2 101.76(6)
S1 Fe3 Fe2 55.14(5)
S4 Fe3 Fe2 55.21(5)
Br1 Fe3 Fe2 140.58(5)
S2 Fe3 Fe1 53.06(5)
S1 Fe3 Fe1 103.66(5)
S4 Fe3 Fe1 51.71(5)
Br1 Fe3 Fe1 150.15(5)
Fe2 Fe3 Fe1 59.11(4)
S2 Fe3 Mo1 55.99(5)
S1 Fe3 Mo1 55.69(4)
S4 Fe3 Mo1 102.53(6)
Br1 Fe3 Mo1 142.55(4)
Fe2 Fe3 Mo1 60.36(4)
Fe1 Fe3 Mo1 61.02(3)
Fe2 S1 Fe3 69.30(5)
Fe2 S1 Mo1 70.18(5)
Fe3 S1 Mo1 71.24(5)
Fe1 S2 Fe3 72.51(6)
Fe1 S2 Mo1 72.65(5)
Fe3 S2 Mo1 71.43(5)
Fe2 S3 Fe1 70.54(5)
Fe2 S3 Mo1 70.12(6)
Fe1 S3 Mo1 71.84(5)
Fe1 S4 Fe2 70.44(6)
Fe1 S4 Fe3 71.84(6)
Fe2 S4 Fe3 68.15(5)
C12 P1 C14 103.8(3)
C12 P1 C10 102.1(3)
C14 P1 C10 104.3(3)
C12 P1 Fe1 114.0(2)
C14 P1 Fe1 114.2(2)
C10 P1 Fe1 116.7(2)
C16 P2 C18 106.6(3)
C16 P2 C20 104.6(3)
C18 P2 C20 104.8(3)
C16 P2 Fe2 113.8(2)
C18 P2 Fe2 113.1(2)
C20 P2 Fe2 113.3(2)
C1 N1 N2 107.0(5)
C1 N1 Mo1 131.2(4)
N2 N1 Mo1 121.2(4)
C3 N2 N1 109.5(5)
C3 N2 B1 129.1(5)
N1 N2 B1 121.2(5)
C4 N3 N4 106.6(5)
C4 N3 Mo1 132.0(4)
N4 N3 Mo1 121.4(3)
C6 N4 N3 109.0(5)
C6 N4 B1 129.9(5)
N3 N4 B1 121.0(5)
C7 N5 N6 106.0(5)
C7 N5 Mo1 131.4(4)
N6 N5 Mo1 122.0(4)
C9 N6 N5 109.5(5)
C9 N6 B1 129.9(5)
N5 N6 B1 120.6(5)
N1 C1 C2 110.2(6)
C3 C2 C1 104.8(5)
N2 C3 C2 108.5(5)
N3 C4 C5 110.9(5)
C6 C5 C4 104.4(5)
N4 C6 C5 109.1(5)
N5 C7 C8 110.5(5)
C9 C8 C7 105.3(6)
N6 C9 C8 108.8(5)
C11 C10 P1 113.3(4)
C13 C12 P1 112.4(4)
C15 C14 P1 116.4(4)
C17 C16 P2 115.6(4)
C19 C18 P2 113.9(4)
C21 C20 P2 114.5(4)
N6 B1 N4 108.0(5)
N6 B1 N2 107.9(5)
N4 B1 N2 107.7(5)

loop_
_geom_bond_atom_site_label_1
_geom_bond_atom_site_label_2
_geom_bond_distance
Mo1 N5 2.203(5)
Mo1 N3 2.214(5)
Mo1 N1 2.238(5)
Mo1 S1 2.3248(16)
Mo1 S2 2.3303(17)
Mo1 S3 2.3571(16)
Mo1 Fe2 2.6244(14)
Mo1 Fe3 2.6651(12)
Mo1 Fe1 2.6824(13)
Br1 Fe3 2.3520(13)
Fe1 S4 2.1627(18)
Fe1 S2 2.1941(18)
Fe1 S3 2.2109(18)
Fe1 P1 2.2565(18)
Fe1 Fe2 2.5508(14)
Fe1 Fe3 2.6182(15)
Fe2 S3 2.2067(18)
Fe2 S1 2.2386(17)
Fe2 S4 2.2580(18)
Fe2 P2 2.3131(19)
Fe2 Fe3 2.5521(13)
Fe3 S2 2.2329(18)
Fe3 S1 2.2501(19)
Fe3 S4 2.2966(18)
P1 C12 1.803(7)
P1 C14 1.806(6)
P1 C10 1.818(6)
P2 C16 1.810(6)
P2 C18 1.811(6)
P2 C20 1.818(6)
N1 C1 1.317(7)
N1 N2 1.342(6)
N2 C3 1.334(7)
N2 B1 1.529(8)
N3 C4 1.319(7)
N3 N4 1.356(6)
N4 C6 1.327(7)
N4 B1 1.528(8)
N5 C7 1.316(8)
N5 N6 1.357(6)
N6 C9 1.326(7)
N6 B1 1.509(8)
C1 C2 1.381(9)
C2 C3 1.360(9)
C4 C5 1.371(8)
C5 C6 1.367(9)
C7 C8 1.376(8)
C8 C9 1.342(9)
C10 C11 1.507(9)
C12 C13 1.510(9)
C14 C15 1.509(8)
C16 C17 1.492(9)
C18 C19 1.523(9)
C20 C21 1.499(9)

loop_
_geom_torsion_atom_site_label_1
_geom_torsion_atom_site_label_2
_geom_torsion_atom_site_label_3
_geom_torsion_atom_site_label_4
_geom_torsion
N5 Mo1 Fe1 S4 -94.9(2)
N3 Mo1 Fe1 S4 -177.37(13)
N1 Mo1 Fe1 S4 98.92(18)
S1 Mo1 Fe1 S4 -0.39(6)
S2 Mo1 Fe1 S4 99.67(7)
S3 Mo1 Fe1 S4 -99.70(7)
Fe2 Mo1 Fe1 S4 -34.57(5)
Fe3 Mo1 Fe1 S4 34.73(5)
N5 Mo1 Fe1 S2 165.4(2)
N3 Mo1 Fe1 S2 82.96(14)
N1 Mo1 Fe1 S2 -0.75(18)
S1 Mo1 Fe1 S2 -100.06(7)
S3 Mo1 Fe1 S2 160.63(7)
Fe2 Mo1 Fe1 S2 -134.24(6)
Fe3 Mo1 Fe1 S2 -64.94(6)
N5 Mo1 Fe1 S3 4.8(2)
N3 Mo1 Fe1 S3 -77.67(14)
N1 Mo1 Fe1 S3 -161.38(18)
S1 Mo1 Fe1 S3 99.31(7)
S2 Mo1 Fe1 S3 -160.63(7)
Fe2 Mo1 Fe1 S3 65.13(6)
Fe3 Mo1 Fe1 S3 134.43(6)
N5 Mo1 Fe1 P1 89.7(2)
N3 Mo1 Fe1 P1 7.25(15)
N1 Mo1 Fe1 P1 -76.5(2)
S1 Mo1 Fe1 P1 -175.77(9)
S2 Mo1 Fe1 P1 -75.71(10)
S3 Mo1 Fe1 P1 84.92(10)
Fe2 Mo1 Fe1 P1 150.05(9)
Fe3 Mo1 Fe1 P1 -140.65(9)
N5 Mo1 Fe1 Fe2 -60.3(2)
N3 Mo1 Fe1 Fe2 -142.80(13)
N1 Mo1 Fe1 Fe2 133.49(18)
S1 Mo1 Fe1 Fe2 34.18(5)
S2 Mo1 Fe1 Fe2 134.24(6)
S3 Mo1 Fe1 Fe2 -65.13(6)
Fe3 Mo1 Fe1 Fe2 69.30(3)
N5 Mo1 Fe1 Fe3 -129.6(2)
N3 Mo1 Fe1 Fe3 147.90(13)
N1 Mo1 Fe1 Fe3 64.19(18)
S1 Mo1 Fe1 Fe3 -35.12(5)
S2 Mo1 Fe1 Fe3 64.94(6)
S3 Mo1 Fe1 Fe3 -134.43(6)
Fe2 Mo1 Fe1 Fe3 -69.30(3)
S4 Fe1 Fe2 S3 -152.64(7)
S2 Fe1 Fe2 S3 105.79(7)
P1 Fe1 Fe2 S3 -73.34(12)
Fe3 Fe1 Fe2 S3 139.49(6)
Mo1 Fe1 Fe2 S3 68.24(5)
S4 Fe1 Fe2 S1 102.33(8)
S2 Fe1 Fe2 S1 0.76(7)
S3 Fe1 Fe2 S1 -105.03(7)
P1 Fe1 Fe2 S1 -178.37(11)
Fe3 Fe1 Fe2 S1 34.46(5)
Mo1 Fe1 Fe2 S1 -36.79(5)
S2 Fe1 Fe2 S4 -101.57(7)
S3 Fe1 Fe2 S4 152.64(7)
P1 Fe1 Fe2 S4 79.31(12)
Fe3 Fe1 Fe2 S4 -67.87(6)
Mo1 Fe1 Fe2 S4 -139.12(6)
S4 Fe1 Fe2 P2 -60.70(10)
S2 Fe1 Fe2 P2 -162.26(9)
S3 Fe1 Fe2 P2 91.94(10)
P1 Fe1 Fe2 P2 18.61(16)
Fe3 Fe1 Fe2 P2 -128.57(9)
Mo1 Fe1 Fe2 P2 160.18(9)
S4 Fe1 Fe2 Fe3 67.87(6)
S2 Fe1 Fe2 Fe3 -33.70(5)
S3 Fe1 Fe2 Fe3 -139.49(6)
P1 Fe1 Fe2 Fe3 147.17(11)
Mo1 Fe1 Fe2 Fe3 -71.25(3)
S4 Fe1 Fe2 Mo1 139.12(6)
S2 Fe1 Fe2 Mo1 37.55(5)
S3 Fe1 Fe2 Mo1 -68.24(5)
P1 Fe1 Fe2 Mo1 -141.58(11)
Fe3 Fe1 Fe2 Mo1 71.25(3)
N5 Mo1 Fe2 S3 83.41(14)
N3 Mo1 Fe2 S3 -1.81(18)
N1 Mo1 Fe2 S3 172.6(2)
S1 Mo1 Fe2 S3 159.66(7)
S2 Mo1 Fe2 S3 -98.29(6)
Fe3 Mo1 Fe2 S3 -134.89(6)
Fe1 Mo1 Fe2 S3 -63.98(5)
N5 Mo1 Fe2 S1 -76.25(14)
N3 Mo1 Fe2 S1 -161.47(18)
N1 Mo1 Fe2 S1 12.9(2)
S2 Mo1 Fe2 S1 102.05(6)
S3 Mo1 Fe2 S1 -159.66(7)
Fe3 Mo1 Fe2 S1 65.45(6)
Fe1 Mo1 Fe2 S1 136.36(5)
N5 Mo1 Fe2 S4 -179.85(13)
N3 Mo1 Fe2 S4 94.93(18)
N1 Mo1 Fe2 S4 -90.7(2)
S1 Mo1 Fe2 S4 -103.60(7)
S2 Mo1 Fe2 S4 -1.55(6)
S3 Mo1 Fe2 S4 96.74(7)
Fe3 Mo1 Fe2 S4 -38.16(5)
Fe1 Mo1 Fe2 S4 32.76(5)
N5 Mo1 Fe2 P2 -8.62(17)
N3 Mo1 Fe2 P2 -93.8(2)
N1 Mo1 Fe2 P2 80.6(2)
S1 Mo1 Fe2 P2 67.63(11)
S2 Mo1 Fe2 P2 169.69(11)
S3 Mo1 Fe2 P2 -92.03(11)
Fe3 Mo1 Fe2 P2 133.08(11)
Fe1 Mo1 Fe2 P2 -156.01(11)
N5 Mo1 Fe2 Fe1 147.39(13)
N3 Mo1 Fe2 Fe1 62.17(18)
N1 Mo1 Fe2 Fe1 -123.4(2)
S1 Mo1 Fe2 Fe1 -136.36(5)
S2 Mo1 Fe2 Fe1 -34.31(5)
S3 Mo1 Fe2 Fe1 63.98(5)
Fe3 Mo1 Fe2 Fe1 -70.91(4)
N5 Mo1 Fe2 Fe3 -141.70(13)
N3 Mo1 Fe2 Fe3 133.08(18)
N1 Mo1 Fe2 Fe3 -52.5(2)
S1 Mo1 Fe2 Fe3 -65.45(6)
S2 Mo1 Fe2 Fe3 36.61(5)
S3 Mo1 Fe2 Fe3 134.89(6)
Fe1 Mo1 Fe2 Fe3 70.91(4)
S3 Fe2 Fe3 S2 -0.63(7)
S1 Fe2 Fe3 S2 -105.91(7)
S4 Fe2 Fe3 S2 95.26(7)
P2 Fe2 Fe3 S2 171.72(8)
Fe1 Fe2 Fe3 S2 32.87(5)
Mo1 Fe2 Fe3 S2 -39.11(5)
S3 Fe2 Fe3 S1 105.27(7)
S4 Fe2 Fe3 S1 -158.84(7)
P2 Fe2 Fe3 S1 -82.37(9)
Fe1 Fe2 Fe3 S1 138.78(6)
Mo1 Fe2 Fe3 S1 66.79(5)
S3 Fe2 Fe3 S4 -95.89(7)
S1 Fe2 Fe3 S4 158.84(7)
P2 Fe2 Fe3 S4 76.46(9)
Fe1 Fe2 Fe3 S4 -62.38(6)
Mo1 Fe2 Fe3 S4 -134.37(6)
S3 Fe2 Fe3 Br1 176.74(7)
S1 Fe2 Fe3 Br1 71.46(8)
S4 Fe2 Fe3 Br1 -87.37(8)
P2 Fe2 Fe3 Br1 -10.91(11)
Fe1 Fe2 Fe3 Br1 -149.75(7)
Mo1 Fe2 Fe3 Br1 138.26(7)
S3 Fe2 Fe3 Fe1 -33.51(5)
S1 Fe2 Fe3 Fe1 -138.78(6)
S4 Fe2 Fe3 Fe1 62.38(6)
P2 Fe2 Fe3 Fe1 138.84(8)
Mo1 Fe2 Fe3 Fe1 -71.99(3)
S3 Fe2 Fe3 Mo1 38.48(5)
S1 Fe2 Fe3 Mo1 -66.79(5)
S4 Fe2 Fe3 Mo1 134.37(6)
P2 Fe2 Fe3 Mo1 -149.17(8)
Fe1 Fe2 Fe3 Mo1 71.99(3)
S4 Fe1 Fe3 S2 153.68(8)
S3 Fe1 Fe3 S2 -105.29(7)
P1 Fe1 Fe3 S2 69.59(10)
Fe2 Fe1 Fe3 S2 -138.33(6)
Mo1 Fe1 Fe3 S2 -67.44(6)
S4 Fe1 Fe3 S1 -101.79(7)
S2 Fe1 Fe3 S1 104.52(7)
S3 Fe1 Fe3 S1 -0.77(7)
P1 Fe1 Fe3 S1 174.11(9)
Fe2 Fe1 Fe3 S1 -33.81(5)
Mo1 Fe1 Fe3 S1 37.08(5)
S2 Fe1 Fe3 S4 -153.68(8)
S3 Fe1 Fe3 S4 101.03(7)
P1 Fe1 Fe3 S4 -84.09(11)
Fe2 Fe1 Fe3 S4 67.99(6)
Mo1 Fe1 Fe3 S4 138.87(6)
S4 Fe1 Fe3 Br1 72.02(10)
S2 Fe1 Fe3 Br1 -81.66(10)
S3 Fe1 Fe3 Br1 173.05(8)
P1 Fe1 Fe3 Br1 -12.07(15)
Fe2 Fe1 Fe3 Br1 140.01(9)
Mo1 Fe1 Fe3 Br1 -149.11(9)
S4 Fe1 Fe3 Fe2 -67.99(6)
S2 Fe1 Fe3 Fe2 138.33(6)
S3 Fe1 Fe3 Fe2 33.04(5)
P1 Fe1 Fe3 Fe2 -152.08(10)
Mo1 Fe1 Fe3 Fe2 70.88(4)
S4 Fe1 Fe3 Mo1 -138.87(6)
S2 Fe1 Fe3 Mo1 67.44(6)
S3 Fe1 Fe3 Mo1 -37.85(5)
P1 Fe1 Fe3 Mo1 137.03(10)
Fe2 Fe1 Fe3 Mo1 -70.88(4)
N5 Mo1 Fe3 S2 -161.9(2)
N3 Mo1 Fe3 S2 4.8(2)
N1 Mo1 Fe3 S2 -77.43(13)
S1 Mo1 Fe3 S2 -162.24(7)
S3 Mo1 Fe3 S2 97.35(6)
Fe2 Mo1 Fe3 S2 131.83(6)
Fe1 Mo1 Fe3 S2 62.94(5)
N5 Mo1 Fe3 S1 0.3(2)
N3 Mo1 Fe3 S1 167.0(2)
N1 Mo1 Fe3 S1 84.81(13)
S2 Mo1 Fe3 S1 162.24(7)
S3 Mo1 Fe3 S1 -100.41(6)
Fe2 Mo1 Fe3 S1 -65.93(6)
Fe1 Mo1 Fe3 S1 -134.82(6)
N5 Mo1 Fe3 S4 103.2(2)
N3 Mo1 Fe3 S4 -90.1(2)
N1 Mo1 Fe3 S4 -172.29(13)
S1 Mo1 Fe3 S4 102.90(7)
S2 Mo1 Fe3 S4 -94.86(7)
S3 Mo1 Fe3 S4 2.49(6)
Fe2 Mo1 Fe3 S4 36.97(5)
Fe1 Mo1 Fe3 S4 -31.93(5)
N5 Mo1 Fe3 Br1 -69.7(2)
N3 Mo1 Fe3 Br1 97.0(2)
N1 Mo1 Fe3 Br1 14.79(14)
S1 Mo1 Fe3 Br1 -70.02(8)
S2 Mo1 Fe3 Br1 92.22(8)
S3 Mo1 Fe3 Br1 -170.43(7)
Fe2 Mo1 Fe3 Br1 -135.95(8)
Fe1 Mo1 Fe3 Br1 155.15(8)
N5 Mo1 Fe3 Fe2 66.25(19)
N3 Mo1 Fe3 Fe2 -127.0(2)
N1 Mo1 Fe3 Fe2 150.74(13)
S1 Mo1 Fe3 Fe2 65.93(6)
S2 Mo1 Fe3 Fe2 -131.83(6)
S3 Mo1 Fe3 Fe2 -34.48(5)
Fe1 Mo1 Fe3 Fe2 -68.89(4)
N5 Mo1 Fe3 Fe1 135.14(19)
N3 Mo1 Fe3 Fe1 -58.1(2)
N1 Mo1 Fe3 Fe1 -140.37(13)
S1 Mo1 Fe3 Fe1 134.82(6)
S2 Mo1 Fe3 Fe1 -62.94(5)
S3 Mo1 Fe3 Fe1 34.41(5)
Fe2 Mo1 Fe3 Fe1 68.89(4)
S3 Fe2 S1 Fe3 -95.12(7)
S4 Fe2 S1 Fe3 18.64(6)
P2 Fe2 S1 Fe3 132.25(6)
Fe1 Fe2 S1 Fe3 -37.18(5)
Mo1 Fe2 S1 Fe3 -76.74(5)
S3 Fe2 S1 Mo1 -18.37(6)
S4 Fe2 S1 Mo1 95.38(6)
P2 Fe2 S1 Mo1 -151.01(6)
Fe1 Fe2 S1 Mo1 39.56(5)
Fe3 Fe2 S1 Mo1 76.74(5)
S2 Fe3 S1 Fe2 90.84(7)
S4 Fe3 S1 Fe2 -18.12(6)
Br1 Fe3 S1 Fe2 -141.22(5)
Fe1 Fe3 S1 Fe2 35.58(5)
Mo1 Fe3 S1 Fe2 75.26(5)
S2 Fe3 S1 Mo1 15.58(6)
S4 Fe3 S1 Mo1 -93.39(6)
Br1 Fe3 S1 Mo1 143.52(4)
Fe2 Fe3 S1 Mo1 -75.26(5)
Fe1 Fe3 S1 Mo1 -39.68(5)
N5 Mo1 S1 Fe2 106.14(13)
N3 Mo1 S1 Fe2 133.8(4)
N1 Mo1 S1 Fe2 -172.12(12)
S2 Mo1 S1 Fe2 -88.52(6)
S3 Mo1 S1 Fe2 16.40(6)
Fe3 Mo1 S1 Fe2 -74.07(5)
Fe1 Mo1 S1 Fe2 -36.17(5)
N5 Mo1 S1 Fe3 -179.79(13)
N3 Mo1 S1 Fe3 -152.2(4)
N1 Mo1 S1 Fe3 -98.05(13)
S2 Mo1 S1 Fe3 -14.45(6)
S3 Mo1 S1 Fe3 90.48(6)
Fe2 Mo1 S1 Fe3 74.07(5)
Fe1 Mo1 S1 Fe3 37.91(5)
S4 Fe1 S2 Fe3 -22.68(6)
S3 Fe1 S2 Fe3 92.61(7)
P1 Fe1 S2 Fe3 -144.62(6)
Fe2 Fe1 S2 Fe3 35.85(5)
Mo1 Fe1 S2 Fe3 75.44(5)
S4 Fe1 S2 Mo1 -98.13(6)
S3 Fe1 S2 Mo1 17.17(6)
P1 Fe1 S2 Mo1 139.94(6)
Fe2 Fe1 S2 Mo1 -39.60(5)
Fe3 Fe1 S2 Mo1 -75.44(5)
S1 Fe3 S2 Fe1 -92.58(6)
S4 Fe3 S2 Fe1 20.76(6)
Br1 Fe3 S2 Fe1 146.24(5)
Fe2 Fe3 S2 Fe1 -35.64(5)
Mo1 Fe3 S2 Fe1 -77.06(5)
S1 Fe3 S2 Mo1 -15.52(6)
S4 Fe3 S2 Mo1 97.81(6)
Br1 Fe3 S2 Mo1 -136.70(5)
Fe2 Fe3 S2 Mo1 41.41(4)
Fe1 Fe3 S2 Mo1 77.06(5)
N5 Mo1 S2 Fe1 -148.2(4)
N3 Mo1 S2 Fe1 -100.16(13)
N1 Mo1 S2 Fe1 179.47(13)
S1 Mo1 S2 Fe1 91.41(6)
S3 Mo1 S2 Fe1 -15.34(6)
Fe2 Mo1 S2 Fe1 37.48(5)
Fe3 Mo1 S2 Fe1 76.87(6)
N5 Mo1 S2 Fe3 134.9(4)
N3 Mo1 S2 Fe3 -177.03(13)
N1 Mo1 S2 Fe3 102.60(13)
S1 Mo1 S2 Fe3 14.55(6)
S3 Mo1 S2 Fe3 -92.20(6)
Fe2 Mo1 S2 Fe3 -39.39(4)
Fe1 Mo1 S2 Fe3 -76.87(6)
S1 Fe2 S3 Fe1 95.19(7)
S4 Fe2 S3 Fe1 -22.18(6)
P2 Fe2 S3 Fe1 -137.33(7)
Fe3 Fe2 S3 Fe1 36.51(5)
Mo1 Fe2 S3 Fe1 77.07(5)
S1 Fe2 S3 Mo1 18.12(6)
S4 Fe2 S3 Mo1 -99.25(6)
P2 Fe2 S3 Mo1 145.60(6)
Fe1 Fe2 S3 Mo1 -77.07(5)
Fe3 Fe2 S3 Mo1 -40.56(5)
S4 Fe1 S3 Fe2 23.57(6)
S2 Fe1 S3 Fe2 -91.76(7)
P1 Fe1 S3 Fe2 148.23(6)
Fe3 Fe1 S3 Fe2 -35.02(5)
Mo1 Fe1 S3 Fe2 -74.71(5)
S4 Fe1 S3 Mo1 98.28(6)
S2 Fe1 S3 Mo1 -17.05(6)
P1 Fe1 S3 Mo1 -137.06(6)
Fe2 Fe1 S3 Mo1 74.71(5)
Fe3 Fe1 S3 Mo1 39.69(5)
N5 Mo1 S3 Fe2 -101.80(13)
N3 Mo1 S3 Fe2 178.77(12)
N1 Mo1 S3 Fe2 -162.7(5)
S1 Mo1 S3 Fe2 -16.65(6)
S2 Mo1 S3 Fe2 90.56(6)
Fe3 Mo1 S3 Fe2 37.24(5)
Fe1 Mo1 S3 Fe2 75.27(5)
N5 Mo1 S3 Fe1 -177.07(13)
N3 Mo1 S3 Fe1 103.50(13)
N1 Mo1 S3 Fe1 122.0(5)
S1 Mo1 S3 Fe1 -91.93(6)
S2 Mo1 S3 Fe1 15.29(6)
Fe2 Mo1 S3 Fe1 -75.27(5)
Fe3 Mo1 S3 Fe1 -38.04(5)
S2 Fe1 S4 Fe2 94.70(6)
S3 Fe1 S4 Fe2 -23.02(6)
P1 Fe1 S4 Fe2 -147.03(6)
Fe3 Fe1 S4 Fe2 72.60(5)
Mo1 Fe1 S4 Fe2 36.15(5)
S2 Fe1 S4 Fe3 22.11(6)
S3 Fe1 S4 Fe3 -95.62(6)
P1 Fe1 S4 Fe3 140.37(6)
Fe2 Fe1 S4 Fe3 -72.60(5)
Mo1 Fe1 S4 Fe3 -36.45(5)
S3 Fe2 S4 Fe1 22.72(6)
S1 Fe2 S4 Fe1 -96.04(7)
P2 Fe2 S4 Fe1 147.59(6)
Fe3 Fe2 S4 Fe1 -77.64(5)
Mo1 Fe2 S4 Fe1 -36.89(5)
S3 Fe2 S4 Fe3 100.36(6)
S1 Fe2 S4 Fe3 -18.40(6)
P2 Fe2 S4 Fe3 -134.77(6)
Fe1 Fe2 S4 Fe3 77.64(5)
Mo1 Fe2 S4 Fe3 40.75(5)
S2 Fe3 S4 Fe1 -21.16(6)
S1 Fe3 S4 Fe1 93.74(6)
Br1 Fe3 S4 Fe1 -148.61(5)
Fe2 Fe3 S4 Fe1 75.64(5)
Mo1 Fe3 S4 Fe1 36.11(5)
S2 Fe3 S4 Fe2 -96.79(6)
S1 Fe3 S4 Fe2 18.11(6)
Br1 Fe3 S4 Fe2 135.75(5)
Fe1 Fe3 S4 Fe2 -75.64(5)
Mo1 Fe3 S4 Fe2 -39.53(5)
S4 Fe1 P1 C12 -122.6(2)
S2 Fe1 P1 C12 -4.9(2)
S3 Fe1 P1 C12 116.6(2)
Fe2 Fe1 P1 C12 174.2(2)
Fe3 Fe1 P1 C12 -58.1(3)
Mo1 Fe1 P1 C12 52.6(2)
S4 Fe1 P1 C14 -3.4(2)
S2 Fe1 P1 C14 114.3(2)
S3 Fe1 P1 C14 -124.2(2)
Fe2 Fe1 P1 C14 -66.6(3)
Fe3 Fe1 P1 C14 61.2(3)
Mo1 Fe1 P1 C14 171.8(2)
S4 Fe1 P1 C10 118.6(2)
S2 Fe1 P1 C10 -123.7(2)
S3 Fe1 P1 C10 -2.2(2)
Fe2 Fe1 P1 C10 55.4(3)
Fe3 Fe1 P1 C10 -176.9(2)
Mo1 Fe1 P1 C10 -66.2(2)
S3 Fe2 P2 C16 -86.5(2)
S1 Fe2 P2 C16 42.1(2)
S4 Fe2 P2 C16 158.9(2)
Fe1 Fe2 P2 C16 -155.1(2)
Fe3 Fe2 P2 C16 101.9(2)
Mo1 Fe2 P2 C16 -12.4(3)
S3 Fe2 P2 C18 151.7(2)
S1 Fe2 P2 C18 -79.6(2)
S4 Fe2 P2 C18 37.1(2)
Fe1 Fe2 P2 C18 83.2(2)
Fe3 Fe2 P2 C18 -19.9(2)
Mo1 Fe2 P2 C18 -134.1(2)
S3 Fe2 P2 C20 32.7(2)
S1 Fe2 P2 C20 161.4(2)
S4 Fe2 P2 C20 -81.9(2)
Fe1 Fe2 P2 C20 -35.8(3)
Fe3 Fe2 P2 C20 -138.9(2)
Mo1 Fe2 P2 C20 106.9(2)
N5 Mo1 N1 C1 148.8(5)
N3 Mo1 N1 C1 -130.5(5)
S1 Mo1 N1 C1 63.7(5)
S2 Mo1 N1 C1 -40.3(5)
S3 Mo1 N1 C1 -149.2(4)
Fe2 Mo1 N1 C1 53.3(6)
Fe3 Mo1 N1 C1 10.9(5)
Fe1 Mo1 N1 C1 -39.7(6)
N5 Mo1 N1 N2 -40.7(4)
N3 Mo1 N1 N2 40.0(4)
S1 Mo1 N1 N2 -125.8(4)
S2 Mo1 N1 N2 130.2(4)
S3 Mo1 N1 N2 21.2(8)
Fe2 Mo1 N1 N2 -136.2(3)
Fe3 Mo1 N1 N2 -178.6(4)
Fe1 Mo1 N1 N2 130.8(4)
C1 N1 N2 C3 0.3(6)
Mo1 N1 N2 C3 -172.2(4)
C1 N1 N2 B1 175.7(5)
Mo1 N1 N2 B1 3.1(7)
N5 Mo1 N3 C4 -137.9(5)
N1 Mo1 N3 C4 138.8(5)
S1 Mo1 N3 C4 -165.9(4)
S2 Mo1 N3 C4 54.9(5)
S3 Mo1 N3 C4 -46.1(5)
Fe2 Mo1 N3 C4 -44.6(6)
Fe3 Mo1 N3 C4 51.1(6)
Fe1 Mo1 N3 C4 4.1(5)
N5 Mo1 N3 N4 39.5(4)
N1 Mo1 N3 N4 -43.8(4)
S1 Mo1 N3 N4 11.5(8)
S2 Mo1 N3 N4 -127.7(4)
S3 Mo1 N3 N4 131.3(4)
Fe2 Mo1 N3 N4 132.7(3)
Fe3 Mo1 N3 N4 -131.5(3)
Fe1 Mo1 N3 N4 -178.5(4)
C4 N3 N4 C6 0.3(6)
Mo1 N3 N4 C6 -177.7(4)
C4 N3 N4 B1 -177.5(5)
Mo1 N3 N4 B1 4.5(7)
N3 Mo1 N5 C7 143.6(6)
N1 Mo1 N5 C7 -134.8(6)
S1 Mo1 N5 C7 -44.5(5)
S2 Mo1 N5 C7 -167.3(4)
S3 Mo1 N5 C7 58.7(5)
Fe2 Mo1 N5 C7 7.0(5)
Fe3 Mo1 N5 C7 -44.8(6)
Fe1 Mo1 N5 C7 55.0(6)
N3 Mo1 N5 N6 -47.4(4)
N1 Mo1 N5 N6 34.3(4)
S1 Mo1 N5 N6 124.6(4)
S2 Mo1 N5 N6 1.8(8)
S3 Mo1 N5 N6 -132.2(4)
Fe2 Mo1 N5 N6 176.0(4)
Fe3 Mo1 N5 N6 124.3(4)
Fe1 Mo1 N5 N6 -135.9(3)
C7 N5 N6 C9 0.6(6)
Mo1 N5 N6 C9 -170.9(4)
C7 N5 N6 B1 -178.7(5)
Mo1 N5 N6 B1 9.8(7)
N2 N1 C1 C2 -0.4(7)
Mo1 N1 C1 C2 171.1(4)
N1 C1 C2 C3 0.4(7)
N1 N2 C3 C2 -0.1(7)
B1 N2 C3 C2 -175.0(6)
C1 C2 C3 N2 -0.2(7)
N4 N3 C4 C5 -0.3(7)
Mo1 N3 C4 C5 177.4(4)
N3 C4 C5 C6 0.2(7)
N3 N4 C6 C5 -0.2(7)
B1 N4 C6 C5 177.4(6)
C4 C5 C6 N4 0.0(7)
N6 N5 C7 C8 -0.6(7)
Mo1 N5 C7 C8 169.7(4)
N5 C7 C8 C9 0.5(7)
N5 N6 C9 C8 -0.2(7)
B1 N6 C9 C8 179.0(6)
C7 C8 C9 N6 -0.1(7)
C12 P1 C10 C11 169.7(5)
C14 P1 C10 C11 61.8(5)
Fe1 P1 C10 C11 -65.2(5)
C14 P1 C12 C13 -61.3(5)
C10 P1 C12 C13 -169.6(4)
Fe1 P1 C12 C13 63.7(5)
C12 P1 C14 C15 -50.1(5)
C10 P1 C14 C15 56.5(5)
Fe1 P1 C14 C15 -175.0(4)
C18 P2 C16 C17 -58.4(5)
C20 P2 C16 C17 52.2(5)
Fe2 P2 C16 C17 176.3(4)
C16 P2 C18 C19 -68.5(5)
C20 P2 C18 C19 -179.0(5)
Fe2 P2 C18 C19 57.2(5)
C16 P2 C20 C21 169.2(5)
C18 P2 C20 C21 -78.9(5)
Fe2 P2 C20 C21 44.8(5)
C9 N6 B1 N4 -127.1(6)
N5 N6 B1 N4 52.0(7)
C9 N6 B1 N2 116.8(6)
N5 N6 B1 N2 -64.1(6)
C6 N4 B1 N6 122.1(6)
N3 N4 B1 N6 -60.6(7)
C6 N4 B1 N2 -121.6(6)
N3 N4 B1 N2 55.7(7)
C3 N2 B1 N6 -129.5(6)
N1 N2 B1 N6 56.2(7)
C3 N2 B1 N4 114.2(6)
N1 N2 B1 N4 -60.2(7)
